data_4508917
loop_
_publ_author_name
'Zhao, Xiaojun'
'Zhu, Guangshan'
'Fang, Qianrong'
'Wang, Ying'
'Sun, Fuxing'
'Qiu, Shilun'

_publ_section_title
;
 A Series of Three-Dimensional Lanthanide Coordination Compounds with the
 Rutile Topology
;
_journal_issue 2
_journal_name_full 'Crystal Growth &amp; Design'
_journal_page_first 737
_journal_paper_doi 10.1021/cg800204q
_journal_volume 9
_journal_year 2009
_chemical_formula_sum 'C15 H27 N2 O10 Tb'
_chemical_formula_weight 554.31
_chemical_name_systematic
; 
 ? 
;
_space_group_IT_number 14
_symmetry_cell_setting monoclinic
_symmetry_space_group_name_Hall '-P 2yn'
_symmetry_space_group_name_H-M 'P 1 21/n 1'
_atom_sites_solution_hydrogens geom
_atom_sites_solution_primary direct
_atom_sites_solution_secondary difmap
_audit_creation_method SHELXL-97
_cell_angle_alpha 90.00
_cell_angle_beta 93.425(6)
_cell_angle_gamma 90.00
_cell_formula_units_Z 4
_cell_length_a 9.621(2)
_cell_length_b 13.908(3)
_cell_length_c 15.337(4)
_cell_measurement_reflns_used 812
_cell_measurement_temperature 293(2)
_cell_measurement_theta_max 18.39
_cell_measurement_theta_min 2.44
_cell_volume 2048.6(8)
_computing_cell_refinement 'Bruker SMART'
_computing_data_collection 'Bruker SMART'
_computing_data_reduction 'Bruker SAINT'
_computing_molecular_graphics 'Bruker SHELXTL'
_computing_publication_material 'Bruker SHELXTL'
_computing_structure_refinement 'SHELXL-97 (Sheldrick, 1997)'
_computing_structure_solution 'SHELXS-97 (Sheldrick, 1990)'
_diffrn_ambient_temperature 273(2)
_diffrn_measured_fraction_theta_full 0.904
_diffrn_measured_fraction_theta_max 0.904
_diffrn_measurement_device_type 'CCD area detector'
_diffrn_measurement_method 'phi and omega scans'
_diffrn_radiation_monochromator graphite
_diffrn_radiation_source 'fine-focus sealed tube'
_diffrn_radiation_type MoK\a
_diffrn_radiation_wavelength 0.71073
_diffrn_reflns_av_R_equivalents 0.1206
_diffrn_reflns_av_sigmaI/netI 0.2259
_diffrn_reflns_limit_h_max 11
_diffrn_reflns_limit_h_min -12
_diffrn_reflns_limit_k_max 18
_diffrn_reflns_limit_k_min -17
_diffrn_reflns_limit_l_max 20
_diffrn_reflns_limit_l_min -12
_diffrn_reflns_number 12051
_diffrn_reflns_theta_full 27.84
_diffrn_reflns_theta_max 27.84
_diffrn_reflns_theta_min 1.98
_exptl_absorpt_coefficient_mu 3.505
_exptl_absorpt_correction_type none
_exptl_crystal_density_diffrn 1.797
_exptl_crystal_density_meas 0
_exptl_crystal_density_method 'not measured'
_exptl_crystal_F_000 1104
_refine_diff_density_max 1.768
_refine_diff_density_min -1.525
_refine_diff_density_rms 0.294
_refine_ls_extinction_method none
_refine_ls_goodness_of_fit_ref 0.999
_refine_ls_hydrogen_treatment mixed
_refine_ls_matrix_type full
_refine_ls_number_parameters 253
_refine_ls_number_reflns 4412
_refine_ls_number_restraints 0
_refine_ls_restrained_S_all 0.999
_refine_ls_R_factor_all 0.1251
_refine_ls_R_factor_gt 0.0562
_refine_ls_shift/su_max 0.000
_refine_ls_shift/su_mean 0.000
_refine_ls_structure_factor_coef Fsqd
_refine_ls_weighting_details 'calc w=1/[\s^2^(Fo^2^)+(0.0342P)^2^+0.9000P] where P=(Fo^2^+2Fc^2^)/3'
_refine_ls_weighting_scheme calc
_refine_ls_wR_factor_gt 0.1023
_refine_ls_wR_factor_ref 0.1605
_reflns_number_gt 2200
_reflns_number_total 4412
_reflns_threshold_expression >2sigma(I)
_cod_data_source_file cg800204qsup1.cif
_cod_data_source_block aaa
_cod_depositor_comments
;
The following automatic conversions were performed:

'_symmetry_cell_setting' value 'Monoclinic' changed to 'monoclinic'
according to /home/saulius/struct/CIF-dictionaries/cif_core.dic
dictionary named 'cif_core.dic' version 2.4.2 from 2011-04-26.

Automatic conversion script
Id: cif_fix_values 1891 2012-01-12 08:04:46Z andrius 
;
_cod_original_sg_symbol_H-M P2(1)/n
_cod_database_code 4508917

loop_
_symmetry_equiv_pos_as_xyz
'x, y, z'
'-x+1/2, y+1/2, -z+1/2'
'-x, -y, -z'
'x-1/2, -y-1/2, z-1/2'

loop_
_atom_site_label
_atom_site_type_symbol
_atom_site_fract_x
_atom_site_fract_y
_atom_site_fract_z
_atom_site_U_iso_or_equiv
_atom_site_adp_type
_atom_site_occupancy
_atom_site_symmetry_multiplicity
_atom_site_calc_flag
_atom_site_refinement_flags
Tb1 Tb 0.95766(7) 0.88853(5) 0.08586(5) 0.0234(2) Uani 1 1 d .
C1 C 0.3413(13) 1.1427(9) 0.1942(9) 0.030(4) Uani 1 1 d .
H1A H 0.3326 1.1077 0.2483 0.036 Uiso 1 1 calc R
H1B H 0.2654 1.1886 0.1883 0.036 Uiso 1 1 calc R
C2 C 0.3297(13) 1.0742(10) 0.1197(10) 0.032(4) Uani 1 1 d .
H2A H 0.3339 1.1119 0.0660 0.038 Uiso 1 1 calc R
C3 C 0.4537(12) 1.0042(9) 0.1232(9) 0.025(3) Uani 1 1 d .
H3A H 0.4492 0.9629 0.1739 0.030 Uiso 1 1 calc R
H3B H 0.4476 0.9637 0.0716 0.030 Uiso 1 1 calc R
C4 C 0.5927(13) 1.0575(10) 0.1278(10) 0.031(4) Uani 1 1 d .
H4A H 0.5923 1.0967 0.0748 0.038 Uiso 1 1 calc R
C5 C 0.6040(12) 1.1284(9) 0.2040(9) 0.028(4) Uani 1 1 d .
H5A H 0.6056 1.0935 0.2588 0.034 Uiso 1 1 calc R
H5B H 0.6901 1.1645 0.2024 0.034 Uiso 1 1 calc R
C6 C 0.4812(13) 1.1973(10) 0.1985(10) 0.033(4) Uani 1 1 d .
H6A H 0.4858 1.2354 0.1450 0.039 Uiso 1 1 calc R
C7 C 0.7178(14) 0.9906(11) 0.1239(9) 0.026(3) Uani 1 1 d .
C8 C 1.1922(13) 1.0179(10) 0.1132(9) 0.026(4) Uani 1 1 d .
C9 C 1.0047(15) 0.7642(11) 0.2251(11) 0.034(4) Uani 1 1 d .
C10 C 0.900(2) 0.6759(15) -0.0202(14) 0.073(6) Uani 1 1 d .
H10A H 0.9968 0.6692 -0.0154 0.088 Uiso 1 1 calc R
C11 C 0.909(3) 0.5301(16) -0.0942(17) 0.163(14) Uani 1 1 d .
H11A H 1.0065 0.5442 -0.0881 0.244 Uiso 1 1 calc R
H11B H 0.8814 0.5200 -0.1547 0.244 Uiso 1 1 calc R
H11C H 0.8898 0.4732 -0.0616 0.244 Uiso 1 1 calc R
C12 C 0.686(2) 0.6025(16) -0.0635(17) 0.135(11) Uani 1 1 d .
H12A H 0.6485 0.6597 -0.0391 0.203 Uiso 1 1 calc R
H12B H 0.6608 0.5477 -0.0300 0.203 Uiso 1 1 calc R
H12C H 0.6505 0.5951 -0.1229 0.203 Uiso 1 1 calc R
C13 C 0.3766(18) 0.7369(14) 0.1085(14) 0.060(6) Uani 1 1 d .
H13A H 0.3354 0.7930 0.1276 0.071 Uiso 1 1 calc R
C14 C 0.5146(18) 0.7452(14) 0.2443(13) 0.076(7) Uani 1 1 d .
H14A H 0.4612 0.8029 0.2500 0.115 Uiso 1 1 calc R
H14B H 0.6118 0.7611 0.2445 0.115 Uiso 1 1 calc R
H14C H 0.4992 0.7030 0.2924 0.115 Uiso 1 1 calc R
C15 C 0.534(3) 0.6083(18) 0.1377(18) 0.191(16) Uani 1 1 d .
H15A H 0.4930 0.5887 0.0819 0.287 Uiso 1 1 calc R
H15B H 0.5179 0.5598 0.1804 0.287 Uiso 1 1 calc R
H15C H 0.6325 0.6170 0.1337 0.287 Uiso 1 1 calc R
O1 O 0.8382(9) 1.0298(6) 0.1364(6) 0.029(2) Uani 1 1 d .
O1W O 1.1293(9) 0.8311(7) -0.0116(6) 0.035(3) Uani 1 1 d .
O2W O 0.7296(16) 0.3978(11) 0.1171(9) 0.111(5) Uani 1 1 d .
O2 O 0.7065(9) 0.9045(7) 0.1033(6) 0.035(3) Uani 1 1 d .
O3 O 1.1676(10) 0.9543(8) 0.1668(7) 0.043(3) Uani 1 1 d .
O4 O 1.1064(9) 1.0372(6) 0.0503(6) 0.029(2) Uani 1 1 d .
O5 O 0.9248(10) 0.8347(7) 0.2319(6) 0.042(3) Uani 1 1 d .
O6 O 1.0671(10) 0.7505(8) 0.1563(7) 0.044(3) Uani 1 1 d .
O7 O 0.8505(11) 0.7484(8) 0.0140(7) 0.049(3) Uani 1 1 d .
O8 O 0.3365(13) 0.7092(11) 0.0374(8) 0.081(5) Uani 1 1 d .
N1 N 0.831(2) 0.6098(12) -0.0613(11) 0.077(5) Uani 1 1 d .
N2 N 0.4722(15) 0.6978(12) 0.1633(10) 0.063(5) Uani 1 1 d .

loop_
_atom_site_aniso_label
_atom_site_aniso_U_11
_atom_site_aniso_U_22
_atom_site_aniso_U_33
_atom_site_aniso_U_23
_atom_site_aniso_U_13
_atom_site_aniso_U_12
Tb1 0.0174(3) 0.0283(4) 0.0246(4) 0.0053(4) 0.0028(3) 0.0042(4)
C1 0.022(8) 0.036(9) 0.031(9) -0.013(7) 0.006(7) 0.004(6)
C2 0.016(8) 0.048(10) 0.031(9) 0.001(8) -0.008(7) -0.009(7)
C3 0.020(8) 0.034(8) 0.021(8) -0.011(7) -0.005(7) 0.001(7)
C4 0.013(7) 0.044(9) 0.037(10) -0.010(8) -0.004(7) -0.001(7)
C5 0.016(7) 0.036(9) 0.032(9) -0.010(7) 0.004(6) 0.000(6)
C6 0.024(8) 0.038(9) 0.036(10) -0.018(8) 0.003(7) 0.000(7)
C7 0.022(8) 0.045(10) 0.010(8) 0.001(7) 0.000(6) -0.004(7)
C8 0.013(8) 0.044(10) 0.019(9) -0.018(7) -0.004(7) 0.009(7)
C9 0.022(9) 0.032(9) 0.045(11) 0.020(8) -0.016(8) -0.003(7)
C10 0.060(14) 0.066(15) 0.095(18) 0.003(14) 0.017(13) 0.013(12)
C11 0.22(3) 0.074(18) 0.20(3) -0.10(2) 0.11(3) -0.043(19)
C12 0.13(2) 0.086(18) 0.18(3) -0.01(2) -0.09(2) -0.004(18)
C13 0.038(12) 0.060(13) 0.082(17) 0.023(13) 0.014(12) 0.005(10)
C14 0.060(14) 0.074(15) 0.095(18) 0.027(14) -0.007(13) 0.004(11)
C15 0.24(4) 0.15(3) 0.18(3) -0.02(2) -0.04(3) 0.15(3)
O1 0.013(5) 0.040(6) 0.035(6) 0.002(5) -0.001(5) 0.003(4)
O1W 0.031(6) 0.035(6) 0.040(7) 0.004(5) 0.019(5) 0.020(5)
O2W 0.132(13) 0.114(12) 0.091(11) -0.006(11) 0.041(10) -0.037(11)
O2 0.021(5) 0.038(6) 0.045(7) -0.002(6) 0.007(5) -0.001(5)
O3 0.033(6) 0.061(7) 0.034(7) 0.019(6) -0.004(5) -0.006(6)
O4 0.020(5) 0.043(6) 0.026(6) 0.009(5) 0.003(5) 0.002(5)
O5 0.039(6) 0.053(7) 0.036(7) 0.020(6) 0.006(5) 0.020(6)
O6 0.048(7) 0.054(7) 0.031(7) 0.015(6) 0.019(6) 0.024(6)
O7 0.042(7) 0.041(7) 0.065(9) -0.001(7) 0.010(6) -0.002(6)
O8 0.069(10) 0.121(13) 0.051(9) -0.017(9) -0.007(8) 0.035(9)
N1 0.100(14) 0.052(10) 0.079(13) -0.023(11) 0.001(11) -0.032(12)
N2 0.047(10) 0.085(13) 0.057(12) 0.010(10) -0.014(9) 0.006(9)

loop_
_atom_type_symbol
_atom_type_description
_atom_type_scat_dispersion_real
_atom_type_scat_dispersion_imag
_atom_type_scat_source
C C 0.0033 0.0016 'International Tables Vol C Tables 4.2.6.8 and 6.1.1.4'
H H 0.0000 0.0000 'International Tables Vol C Tables 4.2.6.8 and 6.1.1.4'
N N 0.0061 0.0033 'International Tables Vol C Tables 4.2.6.8 and 6.1.1.4'
O O 0.0106 0.0060 'International Tables Vol C Tables 4.2.6.8 and 6.1.1.4'
Tb Tb -0.1723 4.1537 'International Tables Vol C Tables 4.2.6.8 and 6.1.1.4'

loop_
_geom_angle_atom_site_label_1
_geom_angle_atom_site_label_2
_geom_angle_atom_site_label_3
_geom_angle
_geom_angle_site_symmetry_1
_geom_angle_site_symmetry_3
O4 Tb1 O5 156.0(3) 3_775 .
O4 Tb1 O6 145.3(3) 3_775 .
O5 Tb1 O6 54.0(3) . .
O4 Tb1 O1 80.0(3) 3_775 .
O5 Tb1 O1 82.1(3) . .
O6 Tb1 O1 134.7(3) . .
O4 Tb1 O1W 75.7(3) 3_775 .
O5 Tb1 O1W 127.2(3) . .
O6 Tb1 O1W 73.7(3) . .
O1 Tb1 O1W 144.7(3) . .
O4 Tb1 O7 82.5(3) 3_775 .
O5 Tb1 O7 95.6(4) . .
O6 Tb1 O7 74.2(3) . .
O1 Tb1 O7 126.6(3) . .
O1W Tb1 O7 75.1(3) . .
O4 Tb1 O2 81.4(3) 3_775 .
O5 Tb1 O2 75.0(3) . .
O6 Tb1 O2 115.4(3) . .
O1 Tb1 O2 53.5(3) . .
O1W Tb1 O2 143.7(3) . .
O7 Tb1 O2 74.3(3) . .
O4 Tb1 O3 116.1(3) 3_775 .
O5 Tb1 O3 78.3(3) . .
O6 Tb1 O3 75.5(4) . .
O1 Tb1 O3 85.9(3) . .
O1W Tb1 O3 82.3(3) . .
O7 Tb1 O3 146.2(4) . .
O2 Tb1 O3 133.5(3) . .
O4 Tb1 O4 65.6(4) 3_775 .
O5 Tb1 O4 123.4(3) . .
O6 Tb1 O4 119.8(3) . .
O1 Tb1 O4 72.5(3) . .
O1W Tb1 O4 74.2(3) . .
O7 Tb1 O4 140.1(3) . .
O2 Tb1 O4 120.7(3) . .
O3 Tb1 O4 50.8(3) . .
C2 C1 C6 111.9(11) . .
C1 C2 C8 113.6(11) . 1_455
C1 C2 C3 110.9(11) . .
C8 C2 C3 110.1(11) 1_455 .
C4 C3 C2 111.7(11) . .
C7 C4 C3 113.2(12) . .
C7 C4 C5 113.8(11) . .
C3 C4 C5 111.8(11) . .
C6 C5 C4 110.2(11) . .
C9 C6 C5 108.3(11) 2_655 .
C9 C6 C1 112.2(12) 2_655 .
C5 C6 C1 111.5(11) . .
O2 C7 O1 120.8(13) . .
O2 C7 C4 122.7(12) . .
O1 C7 C4 116.2(13) . .
O3 C8 O4 121.1(13) . .
O3 C8 C2 121.3(12) . 1_655
O4 C8 C2 117.6(14) . 1_655
O5 C9 O6 120.9(14) . .
O5 C9 C6 116.7(15) . 2_645
O6 C9 C6 122.4(14) . 2_645
O7 C10 N1 126(2) . .
O8 C13 N2 128(2) . .
C7 O1 Tb1 92.8(8) . .
C7 O2 Tb1 92.5(8) . .
C8 O3 Tb1 96.5(8) . .
C8 O4 Tb1 152.6(9) . 3_775
C8 O4 Tb1 90.8(8) . .
Tb1 O4 Tb1 114.4(4) 3_775 .
C9 O5 Tb1 92.9(9) . .
C9 O6 Tb1 92.1(8) . .
C10 O7 Tb1 132.4(12) . .
C10 N1 C12 124(2) . .
C10 N1 C11 117(2) . .
C12 N1 C11 118.1(18) . .
C13 N2 C14 120.6(18) . .
C13 N2 C15 117.6(19) . .
C14 N2 C15 121.8(17) . .

loop_
_geom_bond_atom_site_label_1
_geom_bond_atom_site_label_2
_geom_bond_distance
_geom_bond_site_symmetry_2
Tb1 O4 2.378(9) 3_775
Tb1 O5 2.400(9) .
Tb1 O6 2.414(10) .
Tb1 O1 2.427(9) .
Tb1 O1W 2.428(8) .
Tb1 O7 2.438(11) .
Tb1 O2 2.457(8) .
Tb1 O3 2.481(10) .
Tb1 O4 2.591(9) .
C1 C2 1.487(17) .
C1 C6 1.543(17) .
C2 C8 1.535(18) 1_455
C2 C3 1.538(17) .
C3 C4 1.527(17) .
C4 C7 1.525(18) .
C4 C5 1.528(17) .
C5 C6 1.519(17) .
C6 C9 1.497(18) 2_655
C7 O2 1.242(15) .
C7 O1 1.285(15) .
C8 O3 1.239(16) .
C8 O4 1.260(14) .
C8 C2 1.535(18) 1_655
C9 O5 1.254(16) .
C9 O6 1.259(17) .
C9 C6 1.497(18) 2_645
C10 O7 1.246(19) .
C10 N1 1.28(2) .
C11 N1 1.44(2) .
C12 N1 1.40(2) .
C13 O8 1.20(2) .
C13 N2 1.33(2) .
C14 N2 1.44(2) .
C15 N2 1.44(2) .
O4 Tb1 2.378(9) 3_775
